data_4124735
loop_
_publ_author_name
'Kossler, David'
'Cramer, Nicolai'

_publ_section_title
;
 Chiral Cationic Cp(x)Ru(II) Complexes for Enantioselective Yne-Enone
 Cyclizations.
;
_journal_issue 39
_journal_name_full 'Journal of the American Chemical Society'
_journal_page_first 12478
_journal_page_last 12481
_journal_paper_doi 10.1021/jacs.5b08232
_journal_volume 137
_journal_year 2015
_chemical_formula_moiety 'C35 H29 O2 Ru, F6 P, 2(C H2 Cl2)'
_chemical_formula_sum 'C37 H33 Cl4 F6 O2 P Ru'
_chemical_formula_weight 897.47
_space_group_IT_number 4
_symmetry_cell_setting monoclinic
_symmetry_space_group_name_Hall 'P 2yb'
_symmetry_space_group_name_H-M 'P 1 21 1'
_atom_sites_solution_hydrogens geom
_atom_sites_solution_primary direct
_atom_sites_solution_secondary difmap
_audit_creation_method SHELXL-97
_audit_update_record
;
2015-07-15 # Formatted by publCIF

;
_cell_angle_alpha 90.00
_cell_angle_beta 99.195(4)
_cell_angle_gamma 90.00
_cell_formula_units_Z 2
_cell_length_a 8.7297(3)
_cell_length_b 17.7981(5)
_cell_length_c 11.6078(4)
_cell_measurement_reflns_used 8478
_cell_measurement_temperature 140(2)
_cell_measurement_theta_max 72.9580
_cell_measurement_theta_min 4.5350
_cell_volume 1780.35(10)
_computing_cell_refinement
; 
CrysAlisPro, Agilent Technologies, 
Version 1.171.36.28 (release 01-02-2013 CrysAlis171 .NET) 
(compiled Feb  1 2013,16:14:44) 
;
_computing_data_collection
; 
CrysAlisPro, Agilent Technologies, 
Version 1.171.36.28 (release 01-02-2013 CrysAlis171 .NET) 
(compiled Feb  1 2013,16:14:44) 
;
_computing_data_reduction
; 
CrysAlisPro, Agilent Technologies, 
Version 1.171.36.28 (release 01-02-2013 CrysAlis171 .NET) 
(compiled Feb  1 2013,16:14:44) 
;
_computing_molecular_graphics 'Bruker SHELXTL'
_computing_publication_material 'Bruker SHELXTL'
_computing_structure_refinement 'SHELXL-97 (Sheldrick, 1997)'
_computing_structure_solution 'SHELXS-97 (Sheldrick, 1990)'
_diffrn_ambient_temperature 140(2)
_diffrn_detector_area_resol_mean 10.2665
_diffrn_measured_fraction_theta_full 0.982
_diffrn_measured_fraction_theta_max 0.982
_diffrn_measurement_device_type 'SuperNova, Dual, Cu at zero, Atlas'
_diffrn_measurement_method '\w scans'
_diffrn_radiation_monochromator mirror
_diffrn_radiation_source 'SuperNova (Cu) X-ray Source'
_diffrn_radiation_type CuK\a
_diffrn_radiation_wavelength 1.54178
_diffrn_reflns_av_R_equivalents 0.0434
_diffrn_reflns_av_sigmaI/netI 0.0421
_diffrn_reflns_limit_h_max 10
_diffrn_reflns_limit_h_min -10
_diffrn_reflns_limit_k_max 21
_diffrn_reflns_limit_k_min -19
_diffrn_reflns_limit_l_max 14
_diffrn_reflns_limit_l_min -14
_diffrn_reflns_number 11980
_diffrn_reflns_theta_full 73.30
_diffrn_reflns_theta_max 73.30
_diffrn_reflns_theta_min 3.86
_exptl_absorpt_coefficient_mu 7.334
_exptl_absorpt_correction_T_max 0.342
_exptl_absorpt_correction_T_min 0.220
_exptl_absorpt_correction_type analytical
_exptl_absorpt_process_details
; 
CrysAlisPro, Agilent Technologies, 
Version 1.171.36.28 (release 01-02-2013 CrysAlis171 .NET) 
(compiled Feb  1 2013,16:14:44) 
Analytical numeric absorption correction using a multifaceted crystal 
model based on expressions derived by R.C. Clark & J.S. Reid. 
(Clark, R. C. & Reid, J. S. (1995). Acta Cryst. A51, 887-897) 
;
_exptl_crystal_colour colourless
_exptl_crystal_density_diffrn 1.674
_exptl_crystal_density_method 'not measured'
_exptl_crystal_description prism
_exptl_crystal_F_000 904
_exptl_crystal_size_max 0.52
_exptl_crystal_size_mid 0.43
_exptl_crystal_size_min 0.41
_refine_diff_density_max 0.690
_refine_diff_density_min -1.014
_refine_diff_density_rms 0.102
_refine_ls_abs_structure_details 'Flack H D (1983), Acta Cryst. A39, 876-881'
_refine_ls_abs_structure_Flack 0.010(13)
_refine_ls_extinction_coef 0.0021(2)
_refine_ls_extinction_expression Fc^*^=kFc[1+0.001xFc^2^\l^3^/sin(2\q)]^-1/4^
_refine_ls_extinction_method SHELXL
_refine_ls_goodness_of_fit_ref 1.068
_refine_ls_hydrogen_treatment constr
_refine_ls_matrix_type full
_refine_ls_number_parameters 464
_refine_ls_number_reflns 5095
_refine_ls_number_restraints 1
_refine_ls_restrained_S_all 1.068
_refine_ls_R_factor_all 0.0424
_refine_ls_R_factor_gt 0.0414
_refine_ls_shift/su_max 0.000
_refine_ls_shift/su_mean 0.000
_refine_ls_structure_factor_coef Fsqd
_refine_ls_weighting_details 'calc w=1/[\s^2^(Fo^2^)+(0.0735P)^2^+2.1703P] where P=(Fo^2^+2Fc^2^)/3'
_refine_ls_weighting_scheme calc
_refine_ls_wR_factor_gt 0.1137
_refine_ls_wR_factor_ref 0.1145
_reflns_number_gt 4966
_reflns_number_total 5095
_reflns_threshold_expression >2sigma(I)
_cod_data_source_file ja5b08232_si_002.cif
_cod_data_source_block dko-1-291
_cod_original_cell_volume 1780.35(11)
_cod_original_sg_symbol_H-M 'P 21'
_cod_database_code 4124735
_publcif_datablock.id {6247e198-c5e8-42e0-bf12-7e8be8663615}

_publcif_info_exptl_table_max_cols 4
_publcif_info_exptl_table_use_headnotes n

loop_
_symmetry_equiv_pos_as_xyz
'x, y, z'
'-x, y+1/2, -z'

loop_
_atom_site_label
_atom_site_type_symbol
_atom_site_fract_x
_atom_site_fract_y
_atom_site_fract_z
_atom_site_U_iso_or_equiv
_atom_site_adp_type
_atom_site_occupancy
_atom_site_symmetry_multiplicity
_atom_site_calc_flag
_atom_site_refinement_flags
Ru1 Ru 0.25419(4) 0.03723(2) 0.40645(3) 0.01745(13) Uani 1 1 d .
O1 O 0.0726(4) -0.1277(2) 0.0221(3) 0.0235(8) Uani 1 1 d .
O2 O 0.2698(4) 0.2496(2) 0.2715(3) 0.0218(7) Uani 1 1 d .
C1 C 0.1647(6) -0.0022(3) 0.2286(4) 0.0153(10) Uani 1 1 d .
C2 C 0.1238(6) -0.0546(3) 0.3114(5) 0.0220(10) Uani 1 1 d .
H2 H 0.1546 -0.1058 0.3185 0.026 Uiso 1 1 calc R
C3 C 0.0273(6) -0.0160(3) 0.3823(5) 0.0205(11) Uani 1 1 d .
H3 H -0.0165 -0.0372 0.4448 0.025 Uiso 1 1 calc R
C4 C 0.0095(6) 0.0592(3) 0.3419(4) 0.0202(11) Uani 1 1 d .
H4 H -0.0479 0.0974 0.3733 0.024 Uiso 1 1 calc R
C5 C 0.0927(5) 0.0678(3) 0.2461(4) 0.0153(9) Uani 1 1 d .
C6 C 0.5086(6) 0.0239(4) 0.4394(5) 0.0324(17) Uani 1 1 d .
H6 H 0.5745 -0.0004 0.3933 0.039 Uiso 1 1 calc R
C7 C 0.4451(7) -0.0168(4) 0.5231(5) 0.0329(14) Uani 1 1 d .
H7 H 0.4688 -0.0687 0.5341 0.039 Uiso 1 1 calc R
C8 C 0.3459(7) 0.0183(4) 0.5917(5) 0.0294(14) Uani 1 1 d .
H8 H 0.3022 -0.0097 0.6481 0.035 Uiso 1 1 calc R
C9 C 0.3124(7) 0.0956(4) 0.5755(5) 0.0308(13) Uani 1 1 d .
H9 H 0.2476 0.1200 0.6223 0.037 Uiso 1 1 calc R
C10 C 0.3749(7) 0.1369(3) 0.4897(5) 0.0322(13) Uani 1 1 d .
H10 H 0.3491 0.1884 0.4773 0.039 Uiso 1 1 calc R
C11 C 0.4748(7) 0.1020(4) 0.4229(5) 0.0307(13) Uani 1 1 d .
H11 H 0.5196 0.1300 0.3671 0.037 Uiso 1 1 calc R
C12 C 0.2615(6) -0.0198(3) 0.1347(4) 0.0180(10) Uani 1 1 d .
H12A H 0.2939 -0.0731 0.1402 0.022 Uiso 1 1 calc R
H12B H 0.3560 0.0118 0.1458 0.022 Uiso 1 1 calc R
C13 C 0.1666(6) -0.0046(3) 0.0152(4) 0.0181(10) Uani 1 1 d .
C14 C 0.1689(6) 0.0646(3) -0.0358(4) 0.0166(10) Uani 1 1 d .
C15 C 0.0736(6) 0.0791(3) -0.1463(4) 0.0173(10) Uani 1 1 d .
C16 C 0.0657(6) 0.1506(3) -0.2009(4) 0.0212(11) Uani 1 1 d .
H16 H 0.1272 0.1906 -0.1645 0.025 Uiso 1 1 calc R
C17 C -0.0285(7) 0.1628(4) -0.3047(5) 0.0277(12) Uani 1 1 d .
H17 H -0.0342 0.2113 -0.3391 0.033 Uiso 1 1 calc R
C18 C -0.1179(7) 0.1030(4) -0.3612(5) 0.0332(14) Uani 1 1 d .
H18 H -0.1821 0.1118 -0.4340 0.040 Uiso 1 1 calc R
C19 C -0.1135(5) 0.0335(5) -0.3130(4) 0.0272(11) Uani 1 1 d .
H19 H -0.1737 -0.0060 -0.3524 0.033 Uiso 1 1 calc R
C20 C -0.0180(6) 0.0197(3) -0.2028(4) 0.0198(11) Uani 1 1 d .
C21 C -0.0184(6) -0.0521(3) -0.1486(4) 0.0227(11) Uani 1 1 d .
H21 H -0.0791 -0.0921 -0.1862 0.027 Uiso 1 1 calc R
C22 C 0.0710(6) -0.0627(3) -0.0404(4) 0.0187(10) Uani 1 1 d .
C23 C -0.0289(7) -0.1865(3) -0.0244(6) 0.0293(12) Uani 1 1 d .
H23A H -0.1366 -0.1712 -0.0240 0.044 Uiso 1 1 calc R
H23B H -0.0063 -0.2318 0.0234 0.044 Uiso 1 1 calc R
H23C H -0.0139 -0.1972 -0.1047 0.044 Uiso 1 1 calc R
C24 C 0.0844(5) 0.1376(3) 0.1720(4) 0.0148(9) Uani 1 1 d .
H24A H -0.0015 0.1311 0.1059 0.018 Uiso 1 1 calc R
H24B H 0.0563 0.1802 0.2194 0.018 Uiso 1 1 calc R
C25 C 0.2274(5) 0.1593(3) 0.1228(4) 0.0166(9) Uani 1 1 d .
C26 C 0.3235(6) 0.2187(3) 0.1791(4) 0.0177(10) Uani 1 1 d .
C27 C 0.4559(6) 0.2405(3) 0.1391(5) 0.0216(10) Uani 1 1 d .
H27 H 0.5182 0.2795 0.1781 0.026 Uiso 1 1 calc R
C28 C 0.5007(6) 0.2057(3) 0.0408(4) 0.0217(11) Uani 1 1 d .
C29 C 0.6399(6) 0.2259(4) -0.0009(5) 0.0331(14) Uani 1 1 d .
H29 H 0.7034 0.2648 0.0371 0.040 Uiso 1 1 calc R
C30 C 0.6832(7) 0.1906(5) -0.0941(6) 0.0409(16) Uani 1 1 d .
H30 H 0.7765 0.2050 -0.1204 0.049 Uiso 1 1 calc R
C31 C 0.5910(6) 0.1322(4) -0.1531(5) 0.0339(14) Uani 1 1 d .
H31 H 0.6230 0.1077 -0.2180 0.041 Uiso 1 1 calc R
C32 C 0.4554(7) 0.1113(4) -0.1159(5) 0.0274(12) Uani 1 1 d .
H32 H 0.3939 0.0723 -0.1553 0.033 Uiso 1 1 calc R
C33 C 0.4066(6) 0.1477(3) -0.0188(4) 0.0196(10) Uani 1 1 d .
C34 C 0.2673(6) 0.1261(3) 0.0246(4) 0.0157(9) Uani 1 1 d .
C35 C 0.3490(6) 0.3145(3) 0.3260(5) 0.0250(11) Uani 1 1 d .
H35A H 0.4548 0.3005 0.3612 0.037 Uiso 1 1 calc R
H35B H 0.2930 0.3335 0.3867 0.037 Uiso 1 1 calc R
H35C H 0.3532 0.3536 0.2672 0.037 Uiso 1 1 calc R
P1 P -0.13991(15) 0.29321(8) 0.39095(11) 0.0216(3) Uani 1 1 d .
F1 F -0.2816(4) 0.3502(2) 0.3514(4) 0.0410(9) Uani 1 1 d .
F2 F -0.1327(5) 0.2764(3) 0.2578(3) 0.0446(10) Uani 1 1 d .
F3 F -0.0201(5) 0.3606(2) 0.3898(4) 0.0423(9) Uani 1 1 d .
F4 F -0.1495(6) 0.3102(2) 0.5249(3) 0.0445(10) Uani 1 1 d .
F5 F -0.2603(5) 0.2256(3) 0.3938(4) 0.0488(11) Uani 1 1 d .
F6 F -0.0011(4) 0.2359(2) 0.4297(3) 0.0387(9) Uani 1 1 d .
C36 C -0.2551(9) -0.0113(6) 0.0671(9) 0.056(2) Uani 1 1 d .
H36A H -0.1679 -0.0423 0.1061 0.068 Uiso 1 1 calc R
H36B H -0.2154 0.0210 0.0090 0.068 Uiso 1 1 calc R
Cl1 Cl -0.32349(17) 0.04533(16) 0.17071(15) 0.0517(5) Uani 1 1 d .
Cl2 Cl -0.4021(3) -0.07075(13) -0.0053(2) 0.0593(5) Uani 1 1 d .
C37 C 0.4178(9) 0.3027(6) 0.7441(8) 0.059(2) Uani 1 1 d .
H37A H 0.4569 0.3341 0.8128 0.071 Uiso 1 1 calc R
H37B H 0.4048 0.2509 0.7722 0.071 Uiso 1 1 calc R
Cl3 Cl 0.2366(3) 0.3370(2) 0.6782(3) 0.0993(11) Uani 1 1 d .
Cl4 Cl 0.5538(2) 0.30200(14) 0.65054(17) 0.0571(5) Uani 1 1 d .

loop_
_atom_site_aniso_label
_atom_site_aniso_U_11
_atom_site_aniso_U_22
_atom_site_aniso_U_33
_atom_site_aniso_U_23
_atom_site_aniso_U_13
_atom_site_aniso_U_12
Ru1 0.02465(19) 0.01413(18) 0.01281(18) 0.00014(15) 0.00070(11) -0.00154(16)
O1 0.0296(18) 0.0163(18) 0.0228(18) -0.0003(15) -0.0013(14) -0.0025(15)
O2 0.0295(18) 0.0161(18) 0.0210(17) -0.0063(15) 0.0077(14) -0.0045(15)
C1 0.020(2) 0.016(3) 0.007(2) -0.0042(18) -0.0064(17) -0.0008(19)
C2 0.030(3) 0.013(2) 0.022(2) 0.001(2) 0.000(2) -0.005(2)
C3 0.018(2) 0.024(3) 0.021(2) 0.000(2) 0.0077(19) -0.010(2)
C4 0.025(2) 0.020(3) 0.016(2) -0.0016(19) 0.0035(18) -0.0020(18)
C5 0.017(2) 0.014(2) 0.013(2) 0.0024(18) -0.0026(17) -0.0007(17)
C6 0.022(2) 0.048(5) 0.024(3) -0.005(3) -0.0068(19) 0.009(3)
C7 0.034(3) 0.024(3) 0.031(3) 0.001(2) -0.021(2) 0.006(2)
C8 0.044(3) 0.032(4) 0.009(2) 0.005(2) -0.006(2) -0.011(2)
C9 0.042(3) 0.034(3) 0.015(2) -0.016(2) 0.001(2) 0.000(3)
C10 0.046(3) 0.019(3) 0.025(3) -0.002(2) -0.013(2) -0.009(3)
C11 0.028(3) 0.036(4) 0.026(3) 0.007(3) -0.004(2) -0.020(3)
C12 0.022(2) 0.014(2) 0.017(2) -0.001(2) -0.0007(18) 0.0030(18)
C13 0.019(2) 0.021(3) 0.013(2) -0.002(2) 0.0003(18) 0.0042(19)
C14 0.018(2) 0.018(2) 0.013(2) -0.0023(18) 0.0019(17) -0.0001(17)
C15 0.019(2) 0.021(3) 0.013(2) -0.0005(19) 0.0032(17) 0.0026(19)
C16 0.026(2) 0.024(3) 0.014(2) 0.003(2) 0.0060(19) 0.005(2)
C17 0.031(3) 0.034(3) 0.018(2) 0.004(2) 0.004(2) 0.007(2)
C18 0.028(3) 0.057(4) 0.014(2) 0.007(3) 0.000(2) 0.006(3)
C19 0.024(2) 0.040(3) 0.017(2) -0.001(3) 0.0007(17) -0.002(3)
C20 0.021(2) 0.027(3) 0.012(2) -0.0016(19) 0.0020(17) -0.0012(18)
C21 0.028(2) 0.022(3) 0.017(2) -0.003(2) 0.002(2) -0.002(2)
C22 0.022(2) 0.016(2) 0.019(2) -0.003(2) 0.0029(18) 0.0018(19)
C23 0.032(3) 0.017(3) 0.039(3) -0.007(2) 0.005(2) -0.009(2)
C24 0.017(2) 0.011(2) 0.017(2) 0.0022(18) 0.0013(17) -0.0005(17)
C25 0.020(2) 0.014(2) 0.017(2) 0.0047(19) 0.0058(18) 0.0015(18)
C26 0.022(2) 0.015(2) 0.016(2) 0.0001(19) 0.0030(18) -0.0012(19)
C27 0.023(2) 0.020(3) 0.022(2) 0.001(2) 0.0028(19) -0.005(2)
C28 0.020(2) 0.028(3) 0.018(2) 0.000(2) 0.0025(18) -0.005(2)
C29 0.022(2) 0.049(4) 0.030(3) -0.001(3) 0.007(2) -0.011(3)
C30 0.024(3) 0.058(5) 0.043(4) -0.003(3) 0.013(2) -0.002(3)
C31 0.022(3) 0.056(4) 0.023(3) -0.004(3) 0.004(2) -0.001(3)
C32 0.027(3) 0.036(3) 0.020(3) -0.002(2) 0.008(2) 0.000(2)
C33 0.019(2) 0.021(3) 0.018(2) 0.003(2) 0.0014(18) -0.0026(19)
C34 0.021(2) 0.014(2) 0.012(2) 0.0002(18) 0.0002(17) 0.0011(18)
C35 0.027(3) 0.018(3) 0.028(3) -0.011(2) 0.000(2) -0.005(2)
P1 0.0277(6) 0.0172(6) 0.0208(6) -0.0019(5) 0.0065(5) 0.0015(5)
F1 0.0330(18) 0.032(2) 0.057(2) -0.0023(19) 0.0027(16) 0.0105(16)
F2 0.064(2) 0.047(2) 0.0218(17) -0.0021(17) 0.0053(16) 0.017(2)
F3 0.0403(19) 0.036(2) 0.050(2) 0.0095(18) 0.0058(17) -0.0100(16)
F4 0.075(3) 0.036(2) 0.0253(17) -0.0070(17) 0.0179(18) 0.005(2)
F5 0.047(2) 0.027(2) 0.072(3) 0.0058(19) 0.007(2) -0.0140(17)
F6 0.043(2) 0.037(2) 0.0350(19) -0.0024(17) 0.0028(15) 0.0172(17)
C36 0.037(4) 0.063(6) 0.071(5) -0.017(5) 0.013(4) 0.004(3)
Cl1 0.0332(6) 0.0691(13) 0.0504(8) -0.0105(11) -0.0009(6) 0.0077(10)
Cl2 0.0580(11) 0.0535(12) 0.0677(13) -0.0133(10) 0.0145(9) -0.0003(9)
C37 0.045(4) 0.069(6) 0.061(5) 0.007(5) -0.002(4) 0.002(4)
Cl3 0.0569(13) 0.094(2) 0.137(3) 0.039(2) -0.0153(16) 0.0123(14)
Cl4 0.0620(11) 0.0639(14) 0.0449(10) 0.0063(10) 0.0067(8) -0.0206(10)

loop_
_atom_type_symbol
_atom_type_description
_atom_type_scat_dispersion_real
_atom_type_scat_dispersion_imag
_atom_type_scat_source
C C 0.0181 0.0091 'International Tables Vol C Tables 4.2.6.8 and 6.1.1.4'
H H 0.0000 0.0000 'International Tables Vol C Tables 4.2.6.8 and 6.1.1.4'
O O 0.0492 0.0322 'International Tables Vol C Tables 4.2.6.8 and 6.1.1.4'
F F 0.0727 0.0534 'International Tables Vol C Tables 4.2.6.8 and 6.1.1.4'
P P 0.2955 0.4335 'International Tables Vol C Tables 4.2.6.8 and 6.1.1.4'
Cl Cl 0.3639 0.7018 'International Tables Vol C Tables 4.2.6.8 and 6.1.1.4'
Ru Ru 0.0552 3.2960 'International Tables Vol C Tables 4.2.6.8 and 6.1.1.4'

loop_
_geom_angle_atom_site_label_1
_geom_angle_atom_site_label_2
_geom_angle_atom_site_label_3
_geom_angle
C3 Ru1 C4 38.0(2)
C3 Ru1 C2 38.7(2)
C4 Ru1 C2 63.8(2)
C3 Ru1 C7 118.4(2)
C4 Ru1 C7 153.5(2)
C2 Ru1 C7 105.4(2)
C3 Ru1 C8 104.0(2)
C4 Ru1 C8 123.1(2)
C2 Ru1 C8 117.3(2)
C7 Ru1 C8 37.5(3)
C3 Ru1 C1 63.93(19)
C4 Ru1 C1 63.52(19)
C2 Ru1 C1 37.88(19)
C7 Ru1 C1 124.0(2)
C8 Ru1 C1 152.6(2)
C3 Ru1 C6 147.9(2)
C4 Ru1 C6 169.1(2)
C2 Ru1 C6 115.8(2)
C7 Ru1 C6 37.0(3)
C8 Ru1 C6 67.3(2)
C1 Ru1 C6 109.0(2)
C3 Ru1 C10 140.3(2)
C4 Ru1 C10 112.3(2)
C2 Ru1 C10 174.7(2)
C7 Ru1 C10 79.6(2)
C8 Ru1 C10 67.7(2)
C1 Ru1 C10 137.7(2)
C6 Ru1 C10 67.2(3)
C3 Ru1 C9 113.3(2)
C4 Ru1 C9 107.1(2)
C2 Ru1 C9 145.9(2)
C7 Ru1 C9 67.3(2)
C8 Ru1 C9 37.4(3)
C1 Ru1 C9 168.6(2)
C6 Ru1 C9 79.3(2)
C10 Ru1 C9 37.4(3)
C3 Ru1 C5 63.6(2)
C4 Ru1 C5 37.96(18)
C2 Ru1 C5 63.27(19)
C7 Ru1 C5 160.8(2)
C8 Ru1 C5 160.6(2)
C1 Ru1 C5 37.62(19)
C6 Ru1 C5 131.3(2)
C10 Ru1 C5 111.4(2)
C9 Ru1 C5 131.0(2)
C3 Ru1 C11 174.3(3)
C4 Ru1 C11 136.3(2)
C2 Ru1 C11 143.4(2)
C7 Ru1 C11 67.2(2)
C8 Ru1 C11 79.7(2)
C1 Ru1 C11 114.7(2)
C6 Ru1 C11 37.6(3)
C10 Ru1 C11 36.9(3)
C9 Ru1 C11 66.9(2)
C5 Ru1 C11 111.7(2)
C22 O1 C23 118.0(4)
C26 O2 C35 118.1(4)
C5 C1 C2 108.3(4)
C5 C1 C12 126.3(5)
C2 C1 C12 125.3(5)
C5 C1 Ru1 71.7(3)
C2 C1 Ru1 70.5(3)
C12 C1 Ru1 125.8(3)
C1 C2 C3 107.7(5)
C1 C2 Ru1 71.6(3)
C3 C2 Ru1 70.1(3)
C1 C2 H2 126.1
C3 C2 H2 126.1
Ru1 C2 H2 123.8
C4 C3 C2 107.7(4)
C4 C3 Ru1 71.4(3)
C2 C3 Ru1 71.2(3)
C4 C3 H3 126.1
C2 C3 H3 126.1
Ru1 C3 H3 122.9
C3 C4 C5 108.4(5)
C3 C4 Ru1 70.6(3)
C5 C4 Ru1 72.3(3)
C3 C4 H4 125.8
C5 C4 H4 125.8
Ru1 C4 H4 122.9
C1 C5 C4 107.8(4)
C1 C5 C24 128.5(4)
C4 C5 C24 123.3(5)
C1 C5 Ru1 70.6(3)
C4 C5 Ru1 69.7(3)
C24 C5 Ru1 130.5(3)
C7 C6 C11 120.2(6)
C7 C6 Ru1 71.1(3)
C11 C6 Ru1 72.0(3)
C7 C6 H6 119.9
C11 C6 H6 119.9
Ru1 C6 H6 129.4
C6 C7 C8 120.6(6)
C6 C7 Ru1 71.9(3)
C8 C7 Ru1 71.3(3)
C6 C7 H7 119.7
C8 C7 H7 119.7
Ru1 C7 H7 129.5
C7 C8 C9 119.3(6)
C7 C8 Ru1 71.1(3)
C9 C8 Ru1 71.6(3)
C7 C8 H8 120.4
C9 C8 H8 120.4
Ru1 C8 H8 129.1
C8 C9 C10 120.3(6)
C8 C9 Ru1 70.9(3)
C10 C9 Ru1 71.3(3)
C8 C9 H9 119.9
C10 C9 H9 119.9
Ru1 C9 H9 130.6
C11 C10 C9 120.2(6)
C11 C10 Ru1 72.3(3)
C9 C10 Ru1 71.3(3)
C11 C10 H10 119.9
C9 C10 H10 119.9
Ru1 C10 H10 128.7
C10 C11 C6 119.4(6)
C10 C11 Ru1 70.8(3)
C6 C11 Ru1 70.4(3)
C10 C11 H11 120.3
C6 C11 H11 120.3
Ru1 C11 H11 131.2
C1 C12 C13 109.5(4)
C1 C12 H12A 109.8
C13 C12 H12A 109.8
C1 C12 H12B 109.8
C13 C12 H12B 109.8
H12A C12 H12B 108.2
C14 C13 C22 120.6(4)
C14 C13 C12 120.8(5)
C22 C13 C12 118.6(5)
C13 C14 C15 120.2(5)
C13 C14 C34 120.2(4)
C15 C14 C34 119.6(5)
C16 C15 C20 118.6(5)
C16 C15 C14 122.7(5)
C20 C15 C14 118.7(5)
C17 C16 C15 121.1(6)
C17 C16 H16 119.4
C15 C16 H16 119.4
C16 C17 C18 119.9(6)
C16 C17 H17 120.0
C18 C17 H17 120.0
C19 C18 C17 121.2(5)
C19 C18 H18 119.4
C17 C18 H18 119.4
C18 C19 C20 119.9(6)
C18 C19 H19 120.0
C20 C19 H19 120.0
C15 C20 C21 120.3(4)
C15 C20 C19 119.2(5)
C21 C20 C19 120.4(5)
C22 C21 C20 118.9(5)
C22 C21 H21 120.6
C20 C21 H21 120.6
O1 C22 C21 123.7(5)
O1 C22 C13 115.0(4)
C21 C22 C13 121.3(5)
O1 C23 H23A 109.5
O1 C23 H23B 109.5
H23A C23 H23B 109.5
O1 C23 H23C 109.5
H23A C23 H23C 109.5
H23B C23 H23C 109.5
C25 C24 C5 117.5(4)
C25 C24 H24A 107.9
C5 C24 H24A 107.9
C25 C24 H24B 107.9
C5 C24 H24B 107.9
H24A C24 H24B 107.2
C34 C25 C26 119.0(5)
C34 C25 C24 122.6(5)
C26 C25 C24 118.4(4)
O2 C26 C27 124.8(5)
O2 C26 C25 114.1(4)
C27 C26 C25 121.1(5)
C26 C27 C28 120.6(5)
C26 C27 H27 119.7
C28 C27 H27 119.7
C27 C28 C29 121.8(5)
C27 C28 C33 119.9(5)
C29 C28 C33 118.3(5)
C30 C29 C28 121.0(6)
C30 C29 H29 119.5
C28 C29 H29 119.5
C29 C30 C31 121.0(6)
C29 C30 H30 119.5
C31 C30 H30 119.5
C32 C31 C30 119.8(6)
C32 C31 H31 120.1
C30 C31 H31 120.1
C31 C32 C33 120.5(6)
C31 C32 H32 119.7
C33 C32 H32 119.7
C32 C33 C28 119.4(5)
C32 C33 C34 122.1(5)
C28 C33 C34 118.5(5)
C25 C34 C33 120.9(5)
C25 C34 C14 120.0(5)
C33 C34 C14 119.0(4)
O2 C35 H35A 109.5
O2 C35 H35B 109.5
H35A C35 H35B 109.5
O2 C35 H35C 109.5
H35A C35 H35C 109.5
H35B C35 H35C 109.5
F2 P1 F3 90.3(2)
F2 P1 F6 90.4(2)
F3 P1 F6 90.8(2)
F2 P1 F4 179.3(3)
F3 P1 F4 90.1(2)
F6 P1 F4 90.1(2)
F2 P1 F5 90.4(3)
F3 P1 F5 179.3(3)
F6 P1 F5 89.2(2)
F4 P1 F5 89.2(3)
F2 P1 F1 89.4(2)
F3 P1 F1 89.9(2)
F6 P1 F1 179.3(2)
F4 P1 F1 90.0(2)
F5 P1 F1 90.1(2)
Cl1 C36 Cl2 111.8(4)
Cl1 C36 H36A 109.3
Cl2 C36 H36A 109.3
Cl1 C36 H36B 109.3
Cl2 C36 H36B 109.3
H36A C36 H36B 107.9
Cl4 C37 Cl3 112.9(5)
Cl4 C37 H37A 109.0
Cl3 C37 H37A 109.0
Cl4 C37 H37B 109.0
Cl3 C37 H37B 109.0
H37A C37 H37B 107.8

loop_
_geom_bond_atom_site_label_1
_geom_bond_atom_site_label_2
_geom_bond_distance
Ru1 C3 2.173(5)
Ru1 C4 2.183(5)
Ru1 C2 2.188(5)
Ru1 C7 2.195(5)
Ru1 C8 2.197(5)
Ru1 C1 2.202(4)
Ru1 C6 2.205(5)
Ru1 C10 2.206(6)
Ru1 C9 2.207(5)
Ru1 C5 2.216(4)
Ru1 C11 2.226(5)
O1 C22 1.364(7)
O1 C23 1.421(6)
O2 C26 1.355(6)
O2 C35 1.439(6)
C1 C5 1.425(7)
C1 C2 1.425(7)
C1 C12 1.515(7)
C2 C3 1.443(8)
C2 H2 0.9500
C3 C4 1.419(8)
C3 H3 0.9500
C4 C5 1.431(7)
C4 H4 0.9500
C5 C24 1.505(7)
C6 C7 1.397(10)
C6 C11 1.427(10)
C6 H6 0.9500
C7 C8 1.412(10)
C7 H7 0.9500
C8 C9 1.413(10)
C8 H8 0.9500
C9 C10 1.415(10)
C9 H9 0.9500
C10 C11 1.402(10)
C10 H10 0.9500
C11 H11 0.9500
C12 C13 1.522(6)
C12 H12A 0.9900
C12 H12B 0.9900
C13 C14 1.367(8)
C13 C22 1.418(7)
C14 C15 1.437(7)
C14 C34 1.495(7)
C15 C16 1.418(8)
C15 C20 1.421(7)
C16 C17 1.364(7)
C16 H16 0.9500
C17 C18 1.416(10)
C17 H17 0.9500
C18 C19 1.355(11)
C18 H18 0.9500
C19 C20 1.432(6)
C19 H19 0.9500
C20 C21 1.425(8)
C21 C22 1.381(7)
C21 H21 0.9500
C23 H23A 0.9800
C23 H23B 0.9800
C23 H23C 0.9800
C24 C25 1.504(6)
C24 H24A 0.9900
C24 H24B 0.9900
C25 C34 1.378(7)
C25 C26 1.439(7)
C26 C27 1.369(7)
C27 C28 1.408(8)
C27 H27 0.9500
C28 C29 1.425(7)
C28 C33 1.427(7)
C29 C30 1.357(10)
C29 H29 0.9500
C30 C31 1.420(10)
C30 H30 0.9500
C31 C32 1.374(8)
C31 H31 0.9500
C32 C33 1.424(8)
C32 H32 0.9500
C33 C34 1.441(7)
C35 H35A 0.9800
C35 H35B 0.9800
C35 H35C 0.9800
P1 F2 1.586(4)
P1 F3 1.593(4)
P1 F6 1.593(4)
P1 F4 1.599(4)
P1 F5 1.601(4)
P1 F1 1.608(4)
C36 Cl1 1.745(9)
C36 Cl2 1.769(9)
C36 H36A 0.9900
C36 H36B 0.9900
C37 Cl4 1.733(9)
C37 Cl3 1.753(8)
C37 H37A 0.9900
C37 H37B 0.9900

loop_
_geom_torsion_atom_site_label_1
_geom_torsion_atom_site_label_2
_geom_torsion_atom_site_label_3
_geom_torsion_atom_site_label_4
_geom_torsion
C3 Ru1 C1 C5 79.8(3)
C4 Ru1 C1 C5 37.2(3)
C2 Ru1 C1 C5 117.9(4)
C7 Ru1 C1 C5 -172.3(3)
C8 Ru1 C1 C5 148.7(4)
C6 Ru1 C1 C5 -134.2(3)
C10 Ru1 C1 C5 -57.5(4)
C9 Ru1 C1 C5 1.3(13)
C11 Ru1 C1 C5 -94.1(3)
C3 Ru1 C1 C2 -38.1(3)
C4 Ru1 C1 C2 -80.7(3)
C7 Ru1 C1 C2 69.8(4)
C8 Ru1 C1 C2 30.8(6)
C6 Ru1 C1 C2 107.9(4)
C10 Ru1 C1 C2 -175.4(4)
C9 Ru1 C1 C2 -116.6(12)
C5 Ru1 C1 C2 -117.9(4)
C11 Ru1 C1 C2 148.1(3)
C3 Ru1 C1 C12 -158.1(5)
C4 Ru1 C1 C12 159.3(5)
C2 Ru1 C1 C12 -120.0(6)
C7 Ru1 C1 C12 -50.2(5)
C8 Ru1 C1 C12 -89.2(6)
C6 Ru1 C1 C12 -12.1(5)
C10 Ru1 C1 C12 64.6(6)
C9 Ru1 C1 C12 123.4(11)
C5 Ru1 C1 C12 122.1(6)
C11 Ru1 C1 C12 28.0(5)
C5 C1 C2 C3 -1.0(5)
C12 C1 C2 C3 -178.2(4)
Ru1 C1 C2 C3 61.2(3)
C5 C1 C2 Ru1 -62.2(3)
C12 C1 C2 Ru1 120.7(5)
C3 Ru1 C2 C1 117.5(5)
C4 Ru1 C2 C1 79.8(3)
C7 Ru1 C2 C1 -126.2(3)
C8 Ru1 C2 C1 -164.6(3)
C6 Ru1 C2 C1 -88.1(4)
C9 Ru1 C2 C1 161.7(4)
C5 Ru1 C2 C1 37.2(3)
C11 Ru1 C2 C1 -53.8(5)
C4 Ru1 C2 C3 -37.7(3)
C7 Ru1 C2 C3 116.3(4)
C8 Ru1 C2 C3 77.9(4)
C1 Ru1 C2 C3 -117.5(5)
C6 Ru1 C2 C3 154.5(3)
C9 Ru1 C2 C3 44.2(5)
C5 Ru1 C2 C3 -80.3(3)
C11 Ru1 C2 C3 -171.2(4)
C1 C2 C3 C4 0.3(6)
Ru1 C2 C3 C4 62.4(4)
C1 C2 C3 Ru1 -62.1(3)
C2 Ru1 C3 C4 -117.0(4)
C7 Ru1 C3 C4 164.0(3)
C8 Ru1 C3 C4 126.6(3)
C1 Ru1 C3 C4 -79.6(3)
C6 Ru1 C3 C4 -163.9(4)
C10 Ru1 C3 C4 54.8(4)
C9 Ru1 C3 C4 88.2(3)
C5 Ru1 C3 C4 -37.5(3)
C4 Ru1 C3 C2 117.0(4)
C7 Ru1 C3 C2 -79.0(4)
C8 Ru1 C3 C2 -116.4(3)
C1 Ru1 C3 C2 37.3(3)
C6 Ru1 C3 C2 -46.9(5)
C10 Ru1 C3 C2 171.8(3)
C9 Ru1 C3 C2 -154.8(3)
C5 Ru1 C3 C2 79.5(3)
C2 C3 C4 C5 0.5(6)
Ru1 C3 C4 C5 62.8(3)
C2 C3 C4 Ru1 -62.3(3)
C2 Ru1 C4 C3 38.3(3)
C7 Ru1 C4 C3 -33.0(6)
C8 Ru1 C4 C3 -68.5(4)
C1 Ru1 C4 C3 80.8(3)
C6 Ru1 C4 C3 129.2(12)
C10 Ru1 C4 C3 -145.6(3)
C9 Ru1 C4 C3 -106.2(3)
C5 Ru1 C4 C3 117.6(4)
C11 Ru1 C4 C3 179.7(3)
C3 Ru1 C4 C5 -117.6(4)
C2 Ru1 C4 C5 -79.3(3)
C7 Ru1 C4 C5 -150.6(5)
C8 Ru1 C4 C5 173.9(3)
C1 Ru1 C4 C5 -36.9(3)
C6 Ru1 C4 C5 11.6(14)
C10 Ru1 C4 C5 96.7(3)
C9 Ru1 C4 C5 136.2(3)
C11 Ru1 C4 C5 62.0(4)
C2 C1 C5 C4 1.3(5)
C12 C1 C5 C4 178.4(4)
Ru1 C1 C5 C4 -60.1(3)
C2 C1 C5 C24 -171.8(5)
C12 C1 C5 C24 5.3(8)
Ru1 C1 C5 C24 126.8(5)
C2 C1 C5 Ru1 61.4(3)
C12 C1 C5 Ru1 -121.5(5)
C3 C4 C5 C1 -1.1(5)
Ru1 C4 C5 C1 60.7(3)
C3 C4 C5 C24 172.4(4)
Ru1 C4 C5 C24 -125.8(4)
C3 C4 C5 Ru1 -61.7(3)
C3 Ru1 C5 C1 -80.9(3)
C4 Ru1 C5 C1 -118.4(4)
C2 Ru1 C5 C1 -37.4(3)
C7 Ru1 C5 C1 19.8(8)
C8 Ru1 C5 C1 -134.0(6)
C6 Ru1 C5 C1 64.5(4)
C10 Ru1 C5 C1 142.5(3)
C9 Ru1 C5 C1 -179.7(3)
C11 Ru1 C5 C1 102.7(3)
C3 Ru1 C5 C4 37.5(3)
C2 Ru1 C5 C4 81.0(3)
C7 Ru1 C5 C4 138.2(7)
C8 Ru1 C5 C4 -15.6(8)
C1 Ru1 C5 C4 118.4(4)
C6 Ru1 C5 C4 -177.1(4)
C10 Ru1 C5 C4 -99.1(4)
C9 Ru1 C5 C4 -61.3(4)
C11 Ru1 C5 C4 -138.9(3)
C3 Ru1 C5 C24 154.6(5)
C4 Ru1 C5 C24 117.0(6)
C2 Ru1 C5 C24 -162.0(5)
C7 Ru1 C5 C24 -104.8(8)
C8 Ru1 C5 C24 101.5(7)
C1 Ru1 C5 C24 -124.6(6)
C6 Ru1 C5 C24 -60.1(6)
C10 Ru1 C5 C24 17.9(5)
C9 Ru1 C5 C24 55.8(6)
C11 Ru1 C5 C24 -21.9(5)
C3 Ru1 C6 C7 -50.9(6)
C4 Ru1 C6 C7 -166.9(11)
C2 Ru1 C6 C7 -81.4(4)
C8 Ru1 C6 C7 29.1(4)
C1 Ru1 C6 C7 -121.8(4)
C10 Ru1 C6 C7 103.4(4)
C9 Ru1 C6 C7 66.3(4)
C5 Ru1 C6 C7 -157.4(3)
C11 Ru1 C6 C7 132.1(6)
C3 Ru1 C6 C11 177.1(4)
C4 Ru1 C6 C11 61.0(14)
C2 Ru1 C6 C11 146.6(3)
C7 Ru1 C6 C11 -132.1(6)
C8 Ru1 C6 C11 -103.0(4)
C1 Ru1 C6 C11 106.1(4)
C10 Ru1 C6 C11 -28.7(4)
C9 Ru1 C6 C11 -65.8(4)
C5 Ru1 C6 C11 70.5(4)
C11 C6 C7 C8 0.5(8)
Ru1 C6 C7 C8 -54.2(5)
C11 C6 C7 Ru1 54.7(5)
C3 Ru1 C7 C6 152.1(4)
C4 Ru1 C7 C6 174.5(5)
C2 Ru1 C7 C6 112.6(4)
C8 Ru1 C7 C6 -132.5(6)
C1 Ru1 C7 C6 75.9(4)
C10 Ru1 C7 C6 -65.8(4)
C9 Ru1 C7 C6 -102.8(4)
C5 Ru1 C7 C6 61.4(8)
C11 Ru1 C7 C6 -29.4(4)
C3 Ru1 C7 C8 -75.4(4)
C4 Ru1 C7 C8 -53.0(6)
C2 Ru1 C7 C8 -114.9(4)
C1 Ru1 C7 C8 -151.6(3)
C6 Ru1 C7 C8 132.5(6)
C10 Ru1 C7 C8 66.8(4)
C9 Ru1 C7 C8 29.8(4)
C5 Ru1 C7 C8 -166.0(6)
C11 Ru1 C7 C8 103.1(4)
C6 C7 C8 C9 -0.5(8)
Ru1 C7 C8 C9 -55.0(5)
C6 C7 C8 Ru1 54.5(5)
C3 Ru1 C8 C7 118.7(4)
C4 Ru1 C8 C7 154.8(4)
C2 Ru1 C8 C7 79.7(4)
C1 Ru1 C8 C7 58.9(6)
C6 Ru1 C8 C7 -28.7(4)
C10 Ru1 C8 C7 -102.4(4)
C9 Ru1 C8 C7 -131.1(6)
C5 Ru1 C8 C7 166.2(6)
C11 Ru1 C8 C7 -65.9(4)
C3 Ru1 C8 C9 -110.2(4)
C4 Ru1 C8 C9 -74.0(4)
C2 Ru1 C8 C9 -149.2(4)
C7 Ru1 C8 C9 131.1(6)
C1 Ru1 C8 C9 -169.9(4)
C6 Ru1 C8 C9 102.4(4)
C10 Ru1 C8 C9 28.8(4)
C5 Ru1 C8 C9 -62.7(8)
C11 Ru1 C8 C9 65.2(4)
C7 C8 C9 C10 1.4(8)
Ru1 C8 C9 C10 -53.5(5)
C7 C8 C9 Ru1 54.8(5)
C3 Ru1 C9 C8 82.5(4)
C4 Ru1 C9 C8 122.6(4)
C2 Ru1 C9 C8 54.2(6)
C7 Ru1 C9 C8 -29.8(4)
C1 Ru1 C9 C8 155.9(10)
C6 Ru1 C9 C8 -66.5(4)
C10 Ru1 C9 C8 -132.9(6)
C5 Ru1 C9 C8 157.0(3)
C11 Ru1 C9 C8 -103.7(4)
C3 Ru1 C9 C10 -144.6(4)
C4 Ru1 C9 C10 -104.5(4)
C2 Ru1 C9 C10 -172.9(4)
C7 Ru1 C9 C10 103.1(4)
C8 Ru1 C9 C10 132.9(6)
C1 Ru1 C9 C10 -71.2(13)
C6 Ru1 C9 C10 66.4(4)
C5 Ru1 C9 C10 -70.1(5)
C11 Ru1 C9 C10 29.2(4)
C8 C9 C10 C11 -2.2(8)
Ru1 C9 C10 C11 -55.4(5)
C8 C9 C10 Ru1 53.3(5)
C3 Ru1 C10 C11 -172.0(4)
C4 Ru1 C10 C11 -139.0(3)
C7 Ru1 C10 C11 65.7(4)
C8 Ru1 C10 C11 102.9(4)
C1 Ru1 C10 C11 -64.4(5)
C6 Ru1 C10 C11 29.1(4)
C9 Ru1 C10 C11 131.7(6)
C5 Ru1 C10 C11 -98.0(4)
C3 Ru1 C10 C9 56.4(5)
C4 Ru1 C10 C9 89.3(4)
C7 Ru1 C10 C9 -66.0(4)
C8 Ru1 C10 C9 -28.8(4)
C1 Ru1 C10 C9 163.9(4)
C6 Ru1 C10 C9 -102.5(4)
C5 Ru1 C10 C9 130.3(4)
C11 Ru1 C10 C9 -131.7(6)
C9 C10 C11 C6 2.1(8)
Ru1 C10 C11 C6 -52.9(5)
C9 C10 C11 Ru1 55.0(5)
C7 C6 C11 C10 -1.3(8)
Ru1 C6 C11 C10 53.0(5)
C7 C6 C11 Ru1 -54.3(5)
C4 Ru1 C11 C10 61.4(5)
C2 Ru1 C11 C10 171.1(4)
C7 Ru1 C11 C10 -103.5(4)
C8 Ru1 C11 C10 -66.5(4)
C1 Ru1 C11 C10 138.1(3)
C6 Ru1 C11 C10 -132.5(5)
C9 Ru1 C11 C10 -29.6(4)
C5 Ru1 C11 C10 97.1(4)
C4 Ru1 C11 C6 -166.1(3)
C2 Ru1 C11 C6 -56.3(5)
C7 Ru1 C11 C6 29.0(4)
C8 Ru1 C11 C6 66.1(4)
C1 Ru1 C11 C6 -89.4(4)
C10 Ru1 C11 C6 132.5(5)
C9 Ru1 C11 C6 103.0(4)
C5 Ru1 C11 C6 -130.3(3)
C5 C1 C12 C13 -57.1(6)
C2 C1 C12 C13 119.6(5)
Ru1 C1 C12 C13 -150.0(4)
C1 C12 C13 C14 90.2(6)
C1 C12 C13 C22 -87.4(6)
C22 C13 C14 C15 0.3(7)
C12 C13 C14 C15 -177.3(4)
C22 C13 C14 C34 178.6(5)
C12 C13 C14 C34 1.0(7)
C13 C14 C15 C16 177.1(5)
C34 C14 C15 C16 -1.3(7)
C13 C14 C15 C20 -2.2(7)
C34 C14 C15 C20 179.4(4)
C20 C15 C16 C17 0.7(7)
C14 C15 C16 C17 -178.6(5)
C15 C16 C17 C18 -1.5(8)
C16 C17 C18 C19 0.9(9)
C17 C18 C19 C20 0.4(8)
C16 C15 C20 C21 -177.4(5)
C14 C15 C20 C21 2.0(7)
C16 C15 C20 C19 0.7(7)
C14 C15 C20 C19 180.0(4)
C18 C19 C20 C15 -1.2(7)
C18 C19 C20 C21 176.8(5)
C15 C20 C21 C22 0.3(7)
C19 C20 C21 C22 -177.7(5)
C23 O1 C22 C21 -3.2(7)
C23 O1 C22 C13 175.5(5)
C20 C21 C22 O1 176.3(5)
C20 C21 C22 C13 -2.3(8)
C14 C13 C22 O1 -176.7(4)
C12 C13 C22 O1 0.9(7)
C14 C13 C22 C21 2.1(8)
C12 C13 C22 C21 179.7(5)
C1 C5 C24 C25 -40.5(7)
C4 C5 C24 C25 147.4(5)
Ru1 C5 C24 C25 56.5(6)
C5 C24 C25 C34 80.3(6)
C5 C24 C25 C26 -101.4(5)
C35 O2 C26 C27 5.9(7)
C35 O2 C26 C25 -173.7(4)
C34 C25 C26 O2 177.2(4)
C24 C25 C26 O2 -1.1(6)
C34 C25 C26 C27 -2.4(8)
C24 C25 C26 C27 179.3(5)
O2 C26 C27 C28 -178.9(5)
C25 C26 C27 C28 0.6(8)
C26 C27 C28 C29 -178.4(6)
C26 C27 C28 C33 0.8(8)
C27 C28 C29 C30 178.4(6)
C33 C28 C29 C30 -0.8(10)
C28 C29 C30 C31 0.1(11)
C29 C30 C31 C32 0.3(11)
C30 C31 C32 C33 0.1(10)
C31 C32 C33 C28 -0.8(9)
C31 C32 C33 C34 -178.3(6)
C27 C28 C33 C32 -178.1(5)
C29 C28 C33 C32 1.2(8)
C27 C28 C33 C34 -0.5(8)
C29 C28 C33 C34 178.8(5)
C26 C25 C34 C33 2.7(7)
C24 C25 C34 C33 -179.1(5)
C26 C25 C34 C14 -179.7(4)
C24 C25 C34 C14 -1.4(7)
C32 C33 C34 C25 176.2(5)
C28 C33 C34 C25 -1.3(8)
C32 C33 C34 C14 -1.4(8)
C28 C33 C34 C14 -179.0(5)
C13 C14 C34 C25 -70.8(7)
C15 C14 C34 C25 107.6(6)
C13 C14 C34 C33 106.9(6)
C15 C14 C34 C33 -74.7(6)

loop_
_publcif_info_datablock.id
_publcif_info_datablock.publ_exptl
_publcif_info_datablock.publ_geom
_publcif_info_datablock.structure
{6247e198-c5e8-42e0-bf12-7e8be8663615} y y y

loop_
_publcif_info_exptl_table_extra_item
sin_theta_over_lambda_max

loop_
_publcif_info_tables.block_id
_publcif_info_tables.reference_item
{6247e198-c5e8-42e0-bf12-7e8be8663615} '_publcif_info_datablock.publ_exptl'
